data_4029140
loop_
_publ_author_name
'Camus, Nathalie'
'Halime, Zakaria'
'Le Bris, Nathalie'
'Bernard, H\'el\`ene'
'Platas-Iglesias, Carlos'
'Tripier, Rapha\"el'

_publ_section_title
;
 Full Control of the Regiospecific N-Functionalization of C-Functionalized
 Cyclam Bisaminal Derivatives and Application to the Synthesis of their
 TETA, TE2A, and CB-TE2A Analogues.
;
_journal_issue 5
_journal_name_full 'The Journal of organic chemistry'
_journal_page_first 1885
_journal_page_last 1899
_journal_paper_doi 10.1021/jo4028566
_journal_volume 79
_journal_year 2014
_chemical_formula_moiety 'C15 H24 N4 O3'
_chemical_formula_sum 'C15 H24 N4 O3'
_chemical_formula_weight 308.38
_space_group_IT_number 60
_symmetry_cell_setting orthorhombic
_symmetry_Int_Tables_number 60
_symmetry_space_group_name_Hall '-P 2n 2ab'
_symmetry_space_group_name_H-M 'P b c n'
_atom_sites_solution_hydrogens geom
_atom_sites_solution_primary direct
_atom_sites_solution_secondary difmap
_audit_conform_dict_location ftp://ftp.iucr.org/pub/cif_core.dic
_audit_conform_dict_name cif_core.dic
_audit_conform_dict_version 2.3
_audit_creation_date 2010-05-11T15:59:46-00:00
_audit_creation_method 'WinGX routine CIF_UPDATE'
_cell_angle_alpha 90
_cell_angle_beta 90
_cell_angle_gamma 90
_cell_formula_units_Z 8
_cell_length_a 13.0853(13)
_cell_length_b 11.4562(12)
_cell_length_c 20.7283(19)
_cell_measurement_reflns_used 2541
_cell_measurement_temperature 170(2)
_cell_measurement_theta_max 21.31
_cell_measurement_theta_min 3.03
_cell_volume 3107.3(5)
_computing_cell_refinement
;
        CrysAlis RED, Oxford Diffraction Ltd.,
        Version 1.171.33.52 (release 06-11-2009 CrysAlis171 .NET)
        (compiled Nov  6 2009,16:24:50)
;
_computing_data_collection
;
        CrysAlis CCD, Oxford Diffraction Ltd.,
        Version 1.171.33.52 (release 06-11-2009 CrysAlis171 .NET)
        (compiled Nov  6 2009,16:24:50)
;
_computing_data_reduction
;
        CrysAlis RED, Oxford Diffraction Ltd.,
        Version 1.171.33.52 (release 06-11-2009 CrysAlis171 .NET)
        (compiled Nov  6 2009,16:24:50)
;
_computing_molecular_graphics 'ORTEP3 for Windows (Farrugia, 1997)'
_computing_publication_material 'PLATON (Spek, 1980-2002)'
_computing_structure_refinement 'SHELXL-97 (Sheldrick, 1997)'
_computing_structure_solution 'SIR-92 (Altomare et al., 1992)'
_diffrn_ambient_temperature 170(2)
_diffrn_detector 'CCD plate'
_diffrn_detector_area_resol_mean 8.3622
_diffrn_measured_fraction_theta_full 0.999
_diffrn_measured_fraction_theta_max 0.999
_diffrn_measurement_device 'Kappa-geometry diffractometer'
_diffrn_measurement_device_type 'Xcalibur, Sapphire2, large Be window'
_diffrn_measurement_method
;
4 stepped omega-scans over 115 deg. with kappa -79 deg. (chi -58.3 deg.),
        phi 0, 90, 180, 270 deg.
        step 1 deg., exposure time 170 s
        detector distance 50 mm
        detector angle 30 deg.
;
_diffrn_orient_matrix_UB_11 -0.001196035
_diffrn_orient_matrix_UB_12 -0.0609476397
_diffrn_orient_matrix_UB_13 -0.006291575
_diffrn_orient_matrix_UB_21 -0.0026731228
_diffrn_orient_matrix_UB_22 -0.0115991101
_diffrn_orient_matrix_UB_23 0.0336779311
_diffrn_orient_matrix_UB_31 -0.0542736411
_diffrn_orient_matrix_UB_32 0.0018845544
_diffrn_orient_matrix_UB_33 -0.0015470872
_diffrn_radiation_monochromator graphite
_diffrn_radiation_probe x-ray
_diffrn_radiation_type MoK\a
_diffrn_radiation_wavelength 0.71073
_diffrn_reflns_av_R_equivalents 0.1175
_diffrn_reflns_av_unetI/netI 0.106
_diffrn_reflns_limit_h_max 9
_diffrn_reflns_limit_h_min -16
_diffrn_reflns_limit_k_max 14
_diffrn_reflns_limit_k_min -14
_diffrn_reflns_limit_l_max 25
_diffrn_reflns_limit_l_min -25
_diffrn_reflns_number 22375
_diffrn_reflns_theta_full 26.36
_diffrn_reflns_theta_max 26.36
_diffrn_reflns_theta_min 3.07
_diffrn_source 'sealed X-ray tube'
_exptl_absorpt_coefficient_mu 0.094
_exptl_absorpt_correction_T_max 0.9991
_exptl_absorpt_correction_T_min 0.9434
_exptl_absorpt_correction_type multi-scan
_exptl_absorpt_process_details
;
        CrysAlis RED, Oxford Diffraction Ltd.,
        Version 1.171.33.52 (release 06-11-2009 CrysAlis171 .NET)
        (compiled Nov  6 2009,16:24:50)
        Empirical absorption correction using spherical harmonics,
 implemented in SCALE3 ABSPACK scaling algorithm.
;
_exptl_crystal_colour colourless
_exptl_crystal_density_diffrn 1.318
_exptl_crystal_density_method 'not measured'
_exptl_crystal_description
;
        thin lozenge, main faces {0 0 1}, sides {1 1 0}, {-1 1 0}
;
_exptl_crystal_F_000 1328
_exptl_crystal_size_max 0.35
_exptl_crystal_size_mid 0.31
_exptl_crystal_size_min 0.01
_refine_diff_density_max 0.156
_refine_diff_density_min -0.145
_refine_diff_density_rms 0.035
_refine_ls_extinction_method none
_refine_ls_goodness_of_fit_ref 0.842
_refine_ls_hydrogen_treatment constr
_refine_ls_matrix_type full
_refine_ls_number_parameters 200
_refine_ls_number_reflns 3173
_refine_ls_number_restraints 0
_refine_ls_restrained_S_all 0.842
_refine_ls_R_factor_all 0.1347
_refine_ls_R_factor_gt 0.049
_refine_ls_shift/su_max 0
_refine_ls_shift/su_mean 0
_refine_ls_structure_factor_coef Fsqd
_refine_ls_weighting_details 'calc w=1/[\s^2^(Fo^2^)+(0.0307P)^2^+0.0000P] where P=(Fo^2^+2Fc^2^)/3'
_refine_ls_weighting_scheme calc
_refine_ls_wR_factor_gt 0.0706
_refine_ls_wR_factor_ref 0.0847
_reflns_number_gt 1509
_reflns_number_total 3173
_reflns_threshold_expression >2sigma(I)
_cod_data_source_file jo4028566_si_002.cif
_cod_data_source_block cd27-a0
_cod_database_code 4029140

loop_
_symmetry_equiv_pos_as_xyz
'x, y, z'
'-x+1/2, -y+1/2, z+1/2'
'x+1/2, -y+1/2, -z'
'-x, y, -z+1/2'
'-x, -y, -z'
'x-1/2, y-1/2, -z-1/2'
'-x-1/2, y-1/2, z'
'x, -y, z-1/2'

loop_
_atom_site_label
_atom_site_type_symbol
_atom_site_fract_x
_atom_site_fract_y
_atom_site_fract_z
_atom_site_U_iso_or_equiv
_atom_site_adp_type
_atom_site_occupancy
_atom_site_symmetry_multiplicity
_atom_site_calc_flag
_atom_site_refinement_flags
C1 C 0.57765(16) 0.61448(18) 0.38430(11) 0.0295(5) Uani 1 1 d .
C2 C 0.65875(15) 0.52003(18) 0.37930(11) 0.0334(6) Uani 1 1 d .
H2 H 0.6277 0.4453 0.3947 0.04 Uiso 1 1 calc R
C3 C 0.75130(16) 0.54582(18) 0.42185(10) 0.0356(6) Uani 1 1 d .
H3A H 0.793 0.4741 0.4258 0.043 Uiso 1 1 calc R
H3B H 0.7939 0.606 0.4006 0.043 Uiso 1 1 calc R
C4 C 0.67487(16) 0.49707(18) 0.52596(10) 0.0361(6) Uani 1 1 d .
H4A H 0.7188 0.4269 0.5284 0.043 Uiso 1 1 calc R
H4B H 0.6086 0.4742 0.5067 0.043 Uiso 1 1 calc R
C5 C 0.65822(16) 0.54585(19) 0.59227(11) 0.0378(6) Uani 1 1 d .
H5A H 0.6275 0.4853 0.6203 0.045 Uiso 1 1 calc R
H5B H 0.7246 0.5692 0.6112 0.045 Uiso 1 1 calc R
C6 C 0.57423(18) 0.6932(2) 0.65422(11) 0.0454(6) Uani 1 1 d .
H6A H 0.641 0.7124 0.674 0.054 Uiso 1 1 calc R
H6B H 0.541 0.6329 0.6812 0.054 Uiso 1 1 calc R
C7 C 0.50793(19) 0.8015(2) 0.65253(11) 0.0500(7) Uani 1 1 d .
H7A H 0.5034 0.8358 0.6963 0.06 Uiso 1 1 calc R
H7B H 0.438 0.7806 0.6383 0.06 Uiso 1 1 calc R
C8 C 0.55391(18) 0.8896(2) 0.60618(11) 0.0452(7) Uani 1 1 d .
H8A H 0.5066 0.9565 0.6017 0.054 Uiso 1 1 calc R
H8B H 0.6187 0.9193 0.6245 0.054 Uiso 1 1 calc R
C9 C 0.48013(16) 0.81657(18) 0.50684(10) 0.0356(6) Uani 1 1 d .
H9A H 0.4371 0.8876 0.5058 0.043 Uiso 1 1 calc R
H9B H 0.4412 0.7542 0.5289 0.043 Uiso 1 1 calc R
C10 C 0.50478(17) 0.77910(17) 0.43915(10) 0.0343(6) Uani 1 1 d .
H10A H 0.4409 0.758 0.4164 0.041 Uiso 1 1 calc R
H10B H 0.5369 0.8448 0.4157 0.041 Uiso 1 1 calc R
C11 C 0.66541(14) 0.69112(17) 0.48146(10) 0.0272(5) Uani 1 1 d .
H11 H 0.7105 0.7513 0.4612 0.033 Uiso 1 1 calc R
C12 C 0.63709(16) 0.73650(18) 0.54825(11) 0.0299(5) Uani 1 1 d .
H12 H 0.7021 0.7608 0.5698 0.036 Uiso 1 1 calc R
C13 C 0.68973(17) 0.50282(19) 0.30950(10) 0.0417(6) Uani 1 1 d .
H13A H 0.6273 0.4993 0.2826 0.05 Uiso 1 1 calc R
H13B H 0.73 0.5713 0.2953 0.05 Uiso 1 1 calc R
C14 C 0.75168(18) 0.3942(2) 0.29819(12) 0.0396(6) Uani 1 1 d .
C15 C 0.86681(19) 0.3042(2) 0.22657(12) 0.0659(9) Uani 1 1 d .
H15A H 0.8205 0.2443 0.2096 0.099 Uiso 1 1 calc R
H15B H 0.9033 0.2732 0.2641 0.099 Uiso 1 1 calc R
H15C H 0.9162 0.3262 0.1932 0.099 Uiso 1 1 calc R
N1 N 0.57421(12) 0.67893(14) 0.43910(8) 0.0274(4) Uani 1 1 d .
N2 N 0.72398(11) 0.58620(14) 0.48588(8) 0.0285(4) Uani 1 1 d .
N3 N 0.59052(13) 0.64682(15) 0.58894(8) 0.0313(5) Uani 1 1 d .
N4 N 0.57402(13) 0.84053(14) 0.54226(8) 0.0334(5) Uani 1 1 d .
O1 O 0.51402(11) 0.62714(12) 0.34091(7) 0.0383(4) Uani 1 1 d .
O2 O 0.75004(13) 0.30720(14) 0.33106(8) 0.0570(5) Uani 1 1 d .
O3 O 0.80846(12) 0.40549(14) 0.24550(8) 0.0524(4) Uani 1 1 d .

loop_
_atom_site_aniso_label
_atom_site_aniso_U_11
_atom_site_aniso_U_22
_atom_site_aniso_U_33
_atom_site_aniso_U_23
_atom_site_aniso_U_13
_atom_site_aniso_U_12
C1 0.0231(13) 0.0331(14) 0.0323(14) 0.0020(12) 0.0012(12) -0.0045(11)
C2 0.0280(14) 0.0320(14) 0.0402(15) -0.0033(11) -0.0007(12) 0.0052(11)
C3 0.0265(12) 0.0342(13) 0.0460(15) -0.0035(12) 0.0040(13) 0.0056(11)
C4 0.0297(13) 0.0280(13) 0.0505(16) 0.0063(12) -0.0058(12) 0.0035(12)
C5 0.0305(14) 0.0405(15) 0.0425(16) 0.0122(12) -0.0024(11) -0.0034(12)
C6 0.0423(15) 0.0596(17) 0.0343(15) 0.0041(13) 0.0027(13) 0.0022(14)
C7 0.0495(16) 0.0661(18) 0.0346(15) -0.0070(14) 0.0070(13) 0.0146(16)
C8 0.0476(16) 0.0441(16) 0.0438(16) -0.0060(13) 0.0025(13) 0.0094(13)
C9 0.0297(12) 0.0365(14) 0.0407(15) 0.0032(12) 0.0019(12) 0.0126(12)
C10 0.0316(13) 0.0319(13) 0.0395(15) 0.0044(11) -0.0018(12) 0.0085(12)
C11 0.0224(12) 0.0231(12) 0.0362(13) 0.0008(11) 0.0014(11) -0.0028(11)
C12 0.0256(11) 0.0300(13) 0.0341(14) 0.0010(11) -0.0002(11) -0.0013(11)
C13 0.0384(14) 0.0425(15) 0.0443(16) -0.0052(12) 0.0021(13) 0.0068(13)
C14 0.0360(14) 0.0462(16) 0.0366(15) -0.0118(13) -0.0013(13) 0.0062(14)
C15 0.0582(18) 0.087(2) 0.0528(18) -0.0034(16) 0.0120(15) 0.0405(18)
N1 0.0243(10) 0.0282(11) 0.0297(11) -0.0012(9) -0.0022(9) 0.0051(9)
N2 0.0212(10) 0.0250(10) 0.0392(11) 0.0011(9) -0.0002(9) 0.0046(9)
N3 0.0283(10) 0.0334(11) 0.0321(12) 0.0074(9) 0.0012(9) 0.0030(10)
N4 0.0355(11) 0.0300(11) 0.0347(11) -0.0032(9) 0.0017(10) 0.0080(10)
O1 0.0311(9) 0.0464(10) 0.0374(9) 0.0004(8) -0.0037(8) 0.0035(8)
O2 0.0643(12) 0.0466(11) 0.0600(12) 0.0028(9) 0.0198(11) 0.0100(10)
O3 0.0525(10) 0.0629(11) 0.0418(11) 0.0017(9) 0.0091(9) 0.0179(10)

loop_
_atom_type_symbol
_atom_type_description
_atom_type_scat_dispersion_real
_atom_type_scat_dispersion_imag
_atom_type_scat_source
C C 0.0033 0.0016 'International Tables Vol C Tables 4.2.6.8 and 6.1.1.4'
H H 0 0 'International Tables Vol C Tables 4.2.6.8 and 6.1.1.4'
N N 0.0061 0.0033 'International Tables Vol C Tables 4.2.6.8 and 6.1.1.4'
O O 0.0106 0.006 'International Tables Vol C Tables 4.2.6.8 and 6.1.1.4'

loop_
_exptl_crystal_face_index_h
_exptl_crystal_face_index_k
_exptl_crystal_face_index_l
_exptl_crystal_face_perp_dist
0 0 -1 0.005
0 0 1 0.005
-1 -1 0 0.15
1 1 0 0.16
-1 1 0 0.15
1 -1 0 0.16

loop_
_geom_angle_atom_site_label_1
_geom_angle_atom_site_label_2
_geom_angle_atom_site_label_3
_geom_angle
O1 C1 N1 121.6(2)
O1 C1 C2 120.4(2)
N1 C1 C2 117.92(19)
C13 C2 C1 110.16(18)
C13 C2 C3 111.37(17)
C1 C2 C3 112.14(17)
C13 C2 H2 107.7
C1 C2 H2 107.7
C3 C2 H2 107.7
N2 C3 C2 113.26(17)
N2 C3 H3A 108.9
C2 C3 H3A 108.9
N2 C3 H3B 108.9
C2 C3 H3B 108.9
H3A C3 H3B 107.7
N2 C4 C5 108.90(17)
N2 C4 H4A 109.9
C5 C4 H4A 109.9
N2 C4 H4B 109.9
C5 C4 H4B 109.9
H4A C4 H4B 108.3
N3 C5 C4 109.90(18)
N3 C5 H5A 109.7
C4 C5 H5A 109.7
N3 C5 H5B 109.7
C4 C5 H5B 109.7
H5A C5 H5B 108.2
N3 C6 C7 110.97(18)
N3 C6 H6A 109.4
C7 C6 H6A 109.4
N3 C6 H6B 109.4
C7 C6 H6B 109.4
H6A C6 H6B 108
C6 C7 C8 109.41(19)
C6 C7 H7A 109.8
C8 C7 H7A 109.8
C6 C7 H7B 109.8
C8 C7 H7B 109.8
H7A C7 H7B 108.2
N4 C8 C7 112.91(19)
N4 C8 H8A 109
C7 C8 H8A 109
N4 C8 H8B 109
C7 C8 H8B 109
H8A C8 H8B 107.8
N4 C9 C10 110.08(17)
N4 C9 H9A 109.6
C10 C9 H9A 109.6
N4 C9 H9B 109.6
C10 C9 H9B 109.6
H9A C9 H9B 108.2
N1 C10 C9 110.97(17)
N1 C10 H10A 109.4
C9 C10 H10A 109.4
N1 C10 H10B 109.4
C9 C10 H10B 109.4
H10A C10 H10B 108
N2 C11 N1 112.90(16)
N2 C11 C12 111.04(17)
N1 C11 C12 111.89(16)
N2 C11 H11 106.9
N1 C11 H11 106.9
C12 C11 H11 106.9
N4 C12 N3 112.85(17)
N4 C12 C11 109.85(17)
N3 C12 C11 112.68(17)
N4 C12 H12 107
N3 C12 H12 107
C11 C12 H12 107
C14 C13 C2 113.62(19)
C14 C13 H13A 108.8
C2 C13 H13A 108.8
C14 C13 H13B 108.8
C2 C13 H13B 108.8
H13A C13 H13B 107.7
O2 C14 O3 123.7(2)
O2 C14 C13 125.9(2)
O3 C14 C13 110.4(2)
O3 C15 H15A 109.5
O3 C15 H15B 109.5
H15A C15 H15B 109.5
O3 C15 H15C 109.5
H15A C15 H15C 109.5
H15B C15 H15C 109.5
C1 N1 C10 116.63(17)
C1 N1 C11 121.26(17)
C10 N1 C11 115.07(16)
C11 N2 C3 110.00(16)
C11 N2 C4 112.80(15)
C3 N2 C4 113.88(16)
C5 N3 C12 109.35(16)
C5 N3 C6 109.33(17)
C12 N3 C6 109.75(17)
C12 N4 C9 111.52(16)
C12 N4 C8 109.83(17)
C9 N4 C8 112.15(17)
C14 O3 C15 116.19(18)

loop_
_geom_bond_atom_site_label_1
_geom_bond_atom_site_label_2
_geom_bond_distance
C1 O1 1.234(2)
C1 N1 1.356(2)
C1 C2 1.519(3)
C2 C13 1.516(3)
C2 C3 1.527(3)
C2 H2 1
C3 N2 1.450(2)
C3 H3A 0.99
C3 H3B 0.99
C4 N2 1.465(2)
C4 C5 1.500(3)
C4 H4A 0.99
C4 H4B 0.99
C5 N3 1.459(3)
C5 H5A 0.99
C5 H5B 0.99
C6 N3 1.469(3)
C6 C7 1.515(3)
C6 H6A 0.99
C6 H6B 0.99
C7 C8 1.518(3)
C7 H7A 0.99
C7 H7B 0.99
C8 N4 1.463(3)
C8 H8A 0.99
C8 H8B 0.99
C9 N4 1.457(2)
C9 C10 1.502(3)
C9 H9A 0.99
C9 H9B 0.99
C10 N1 1.464(2)
C10 H10A 0.99
C10 H10B 0.99
C11 N2 1.429(2)
C11 N1 1.488(2)
C11 C12 1.525(3)
C11 H11 1
C12 N4 1.455(2)
C12 N3 1.462(2)
C12 H12 1
C13 C14 1.504(3)
C13 H13A 0.99
C13 H13B 0.99
C14 O2 1.207(2)
C14 O3 1.327(3)
C15 O3 1.444(2)
C15 H15A 0.98
C15 H15B 0.98
C15 H15C 0.98
